data_7060999
loop_
_publ_author_name
'Xu, Feng-Shun'
'Yan, Chen'
'Sun, Jing'
'Yan, Chao-Guo'

_publ_section_title
;
 Efficient synthesis of tetra- and penta-substituted benzenes via a domino
 annulation reaction of a pyridinium ylide and chalcone o-enolate
;
_journal_issue 42
_journal_name_full 'New Journal of Chemistry'
_journal_page_first 19666
_journal_page_last 19670
_journal_paper_doi 10.1039/D1NJ03772B
_journal_volume 45
_journal_year 2021
_chemical_formula_moiety 'C28 H21 Cl O5'
_chemical_formula_sum 'C28 H21 Cl O5'
_chemical_formula_weight 472.90
_space_group_crystal_system triclinic
_space_group_IT_number 2
_space_group_name_Hall '-P 1'
_space_group_name_H-M_alt 'P -1'
_atom_sites_solution_hydrogens geom
_audit_creation_method SHELXL-2014/7
_audit_update_record
;
2021-07-26 deposited with the CCDC.	2021-09-17 downloaded from the CCDC.
;
_cell_angle_alpha 83.296(3)
_cell_angle_beta 76.282(3)
_cell_angle_gamma 66.624(3)
_cell_formula_units_Z 2
_cell_length_a 9.6420(9)
_cell_length_b 9.6811(10)
_cell_length_c 14.0972(13)
_cell_measurement_reflns_used 6691
_cell_measurement_temperature 296(2)
_cell_measurement_theta_max 26.86
_cell_measurement_theta_min 2.29
_cell_volume 1173.1(2)
_computing_cell_refinement 'Bruker SAINT'
_computing_data_collection 'Bruker APEX2'
_computing_data_reduction 'Bruker SAINT'
_computing_molecular_graphics 'Bruker SHELXTL'
_computing_publication_material 'Bruker SHELXTL'
_computing_structure_refinement 'SHELXL-2014/7 (Sheldrick, 2014)'
_computing_structure_solution 'SHELXS-97 (Sheldrick 2008)'
_diffrn_ambient_temperature 296(2)
_diffrn_measured_fraction_theta_full 0.997
_diffrn_measured_fraction_theta_max 0.997
_diffrn_measurement_device_type 'Bruker APEX-II CCD'
_diffrn_measurement_method '\f and \w scans'
_diffrn_radiation_type MoK\a
_diffrn_radiation_wavelength 0.71073
_diffrn_reflns_av_R_equivalents 0.0307
_diffrn_reflns_av_unetI/netI 0.0336
_diffrn_reflns_Laue_measured_fraction_full 0.997
_diffrn_reflns_Laue_measured_fraction_max 0.997
_diffrn_reflns_limit_h_max 11
_diffrn_reflns_limit_h_min -11
_diffrn_reflns_limit_k_max 11
_diffrn_reflns_limit_k_min -11
_diffrn_reflns_limit_l_max 17
_diffrn_reflns_limit_l_min -16
_diffrn_reflns_number 16665
_diffrn_reflns_point_group_measured_fraction_full 0.997
_diffrn_reflns_point_group_measured_fraction_max 0.997
_diffrn_reflns_theta_full 25.242
_diffrn_reflns_theta_max 26.000
_diffrn_reflns_theta_min 2.293
_exptl_absorpt_coefficient_mu 0.200
_exptl_absorpt_correction_T_max 0.7456
_exptl_absorpt_correction_T_min 0.6578
_exptl_absorpt_correction_type multi-scan
_exptl_absorpt_process_details sadabs
_exptl_crystal_colour colorless
_exptl_crystal_density_diffrn 1.339
_exptl_crystal_description block
_exptl_crystal_F_000 492
_exptl_crystal_size_max 0.320
_exptl_crystal_size_mid 0.220
_exptl_crystal_size_min 0.180
_refine_diff_density_max 0.178
_refine_diff_density_min -0.157
_refine_diff_density_rms 0.030
_refine_ls_extinction_coef 0.055(3)
_refine_ls_extinction_expression Fc^*^=kFc[1+0.001xFc^2^\l^3^/sin(2\q)]^-1/4^
_refine_ls_extinction_method 'SHELXL-2014/7 (Sheldrick 2014'
_refine_ls_goodness_of_fit_ref 1.014
_refine_ls_hydrogen_treatment constr
_refine_ls_matrix_type full
_refine_ls_number_parameters 315
_refine_ls_number_reflns 4586
_refine_ls_number_restraints 0
_refine_ls_restrained_S_all 1.014
_refine_ls_R_factor_all 0.0720
_refine_ls_R_factor_gt 0.0420
_refine_ls_shift/su_max 0.001
_refine_ls_shift/su_mean 0.000
_refine_ls_structure_factor_coef Fsqd
_refine_ls_weighting_details 'w=1/[\s^2^(Fo^2^)+(0.0386P)^2^+0.3089P] where P=(Fo^2^+2Fc^2^)/3'
_refine_ls_weighting_scheme calc
_refine_ls_wR_factor_gt 0.0903
_refine_ls_wR_factor_ref 0.1034
_reflns_Friedel_coverage 0.000
_reflns_number_gt 3181
_reflns_number_total 4586
_reflns_threshold_expression 'I > 2\s(I)'
_cod_data_source_file d1nj03772b2.cif
_cod_data_source_block 3h
_cod_depositor_comments 'Adding full bibliography for 7060998--7060999.cif.'
_cod_database_code 7060999
_shelx_shelxl_version_number 2014/7
_shelx_space_group_comment
; 
The symmetry employed for this shelxl refinement is uniquely defined 
by the following loop, which should always be used as a source of 
symmetry information in preference to the above space-group names. 
They are only intended as comments. 
;
_shelx_estimated_absorpt_t_min 0.939
_shelx_estimated_absorpt_t_max 0.965

loop_
_space_group_symop_operation_xyz
'x, y, z'
'-x, -y, -z'

loop_
_atom_site_label
_atom_site_type_symbol
_atom_site_fract_x
_atom_site_fract_y
_atom_site_fract_z
_atom_site_U_iso_or_equiv
_atom_site_adp_type
_atom_site_occupancy
_atom_site_site_symmetry_order
_atom_site_calc_flag
_atom_site_refinement_flags_posn
_atom_site_refinement_flags_adp
_atom_site_refinement_flags_occupancy
_atom_site_disorder_assembly
_atom_site_disorder_group
C1 C 0.9071(2) -0.0389(2) 0.67691(15) 0.0643(5) Uani 1 1 d . . . . .
C2 C 0.8558(3) -0.0400(3) 0.59300(18) 0.0825(7) Uani 1 1 d . . . . .
H2 H 0.8838 -0.1306 0.5630 0.099 Uiso 1 1 calc R U . . .
C3 C 0.7649(3) 0.0902(3) 0.55444(18) 0.0870(7) Uani 1 1 d . . . . .
H3 H 0.7313 0.0877 0.4983 0.104 Uiso 1 1 calc R U . . .
C4 C 0.7213(3) 0.2273(3) 0.59773(17) 0.0817(7) Uani 1 1 d . . . . .
H4 H 0.6578 0.3159 0.5714 0.098 Uiso 1 1 calc R U . . .
C5 C 0.7733(2) 0.2301(2) 0.67986(15) 0.0644(5) Uani 1 1 d . . . . .
H5 H 0.7447 0.3217 0.7088 0.077 Uiso 1 1 calc R U . . .
C6 C 0.8682(2) 0.0983(2) 0.72086(13) 0.0513(5) Uani 1 1 d . . . . .
C7 C 0.92350(19) 0.0992(2) 0.80918(13) 0.0487(4) Uani 1 1 d . . . . .
C8 C 0.88594(18) 0.24492(18) 0.85583(12) 0.0434(4) Uani 1 1 d . . . . .
C9 C 0.93820(18) 0.35800(18) 0.81086(12) 0.0428(4) Uani 1 1 d . . . . .
C10 C 1.05134(19) 0.33797(19) 0.71595(12) 0.0446(4) Uani 1 1 d . . . . .
C11 C 1.0360(2) 0.4556(2) 0.64716(13) 0.0567(5) Uani 1 1 d . . . . .
H11 H 0.9503 0.5455 0.6590 0.068 Uiso 1 1 calc R U . . .
C12 C 1.1458(3) 0.4416(3) 0.56152(14) 0.0658(6) Uani 1 1 d . . . . .
H12 H 1.1346 0.5214 0.5164 0.079 Uiso 1 1 calc R U . . .
C13 C 1.2712(2) 0.3086(3) 0.54405(13) 0.0638(6) Uani 1 1 d . . . . .
C14 C 1.2905(2) 0.1899(2) 0.61028(14) 0.0624(5) Uani 1 1 d . . . . .
H14 H 1.3762 0.1003 0.5976 0.075 Uiso 1 1 calc R U . . .
C15 C 1.1808(2) 0.2054(2) 0.69594(13) 0.0522(5) Uani 1 1 d . . . . .
H15 H 1.1939 0.1255 0.7411 0.063 Uiso 1 1 calc R U . . .
C16 C 0.79575(18) 0.26483(19) 0.95016(12) 0.0451(4) Uani 1 1 d . . . . .
H16 H 0.7645 0.1884 0.9808 0.054 Uiso 1 1 calc R U . . .
C17 C 0.75194(17) 0.39618(18) 0.99908(12) 0.0423(4) Uani 1 1 d . . . . .
C18 C 0.6648(2) 0.40532(19) 1.10285(13) 0.0486(4) Uani 1 1 d . . . . .
C19 C 0.6695(3) 0.4455(3) 1.26365(15) 0.0937(8) Uani 1 1 d . . . . .
H19A H 0.5859 0.5423 1.2679 0.140 Uiso 1 1 calc R U . . .
H19B H 0.7407 0.4443 1.3015 0.140 Uiso 1 1 calc R U . . .
H19C H 0.6295 0.3691 1.2885 0.140 Uiso 1 1 calc R U . . .
C20 C 0.88837(18) 0.49098(19) 0.86020(12) 0.0440(4) Uani 1 1 d . . . . .
H20 H 0.9198 0.5674 0.8298 0.053 Uiso 1 1 calc R U . . .
C21 C 0.79365(17) 0.51497(18) 0.95295(12) 0.0418(4) Uani 1 1 d . . . . .
C22 C 0.73887(17) 0.66067(18) 1.00111(11) 0.0413(4) Uani 1 1 d . . . . .
C23 C 0.58714(19) 0.72628(19) 1.05192(13) 0.0494(4) Uani 1 1 d . . . . .
H23 H 0.5194 0.6790 1.0535 0.059 Uiso 1 1 calc R U . . .
C24 C 0.53408(19) 0.8594(2) 1.10012(13) 0.0501(4) Uani 1 1 d . . . . .
H24 H 0.4321 0.9008 1.1340 0.060 Uiso 1 1 calc R U . . .
C25 C 0.63372(19) 0.93086(18) 1.09776(12) 0.0450(4) Uani 1 1 d . . . . .
C26 C 0.4417(2) 1.1251(2) 1.20070(15) 0.0687(6) Uani 1 1 d . . . . .
H26A H 0.3692 1.1458 1.1595 0.103 Uiso 1 1 calc R U . . .
H26B H 0.4277 1.2170 1.2282 0.103 Uiso 1 1 calc R U . . .
H26C H 0.4251 1.0557 1.2523 0.103 Uiso 1 1 calc R U . . .
C27 C 0.78449(19) 0.87004(19) 1.04458(12) 0.0462(4) Uani 1 1 d . . . . .
H27 H 0.8509 0.9194 1.0412 0.055 Uiso 1 1 calc R U . . .
C28 C 0.83586(18) 0.73719(18) 0.99698(12) 0.0431(4) Uani 1 1 d . . . . .
H28 H 0.9370 0.6977 0.9615 0.052 Uiso 1 1 calc R U . . .
Cl1 Cl 1.4114(5) 0.2897(4) 0.43649(19) 0.0990(7) Uani 0.912(15) 1 d . . P A 1
Cl1' Cl 1.362(4) 0.323(3) 0.4194(14) 0.0990(7) Uani 0.088(15) 1 d . . P A 2
O1 O 0.9937(2) -0.17207(17) 0.71289(13) 0.0911(5) Uani 1 1 d . . . . .
H1 H 1.0167 -0.1585 0.7625 0.137 Uiso 1 1 calc R U . . .
O2 O 0.99502(16) -0.01965(14) 0.84952(10) 0.0647(4) Uani 1 1 d . . . . .
O3 O 0.53824(15) 0.40280(16) 1.12968(10) 0.0679(4) Uani 1 1 d . . . . .
O4 O 0.74840(14) 0.41679(15) 1.16286(9) 0.0610(4) Uani 1 1 d . . . . .
O5 O 0.59528(15) 1.06064(14) 1.14435(10) 0.0616(4) Uani 1 1 d . . . . .

loop_
_atom_site_aniso_label
_atom_site_aniso_U_11
_atom_site_aniso_U_22
_atom_site_aniso_U_33
_atom_site_aniso_U_23
_atom_site_aniso_U_13
_atom_site_aniso_U_12
C1 0.0607(12) 0.0699(15) 0.0675(13) -0.0163(11) -0.0022(10) -0.0330(11)
C2 0.0838(16) 0.0944(19) 0.0784(16) -0.0336(14) -0.0066(14) -0.0409(15)
C3 0.0866(17) 0.121(2) 0.0704(15) -0.0219(16) -0.0214(13) -0.0493(17)
C4 0.0762(15) 0.0984(19) 0.0794(15) -0.0025(14) -0.0329(13) -0.0334(14)
C5 0.0589(12) 0.0693(14) 0.0706(13) -0.0078(11) -0.0177(11) -0.0265(11)
C6 0.0472(10) 0.0588(12) 0.0528(10) -0.0097(9) -0.0017(8) -0.0281(9)
C7 0.0436(9) 0.0508(11) 0.0527(10) -0.0014(9) -0.0013(8) -0.0239(9)
C8 0.0405(9) 0.0447(10) 0.0470(9) -0.0013(8) -0.0087(7) -0.0186(8)
C9 0.0408(9) 0.0466(10) 0.0429(9) 0.0012(8) -0.0100(7) -0.0186(8)
C10 0.0458(10) 0.0522(10) 0.0408(9) -0.0013(8) -0.0077(7) -0.0247(8)
C11 0.0592(11) 0.0624(12) 0.0484(10) 0.0048(9) -0.0103(9) -0.0254(10)
C12 0.0766(14) 0.0850(15) 0.0443(10) 0.0137(10) -0.0148(10) -0.0428(13)
C13 0.0622(12) 0.0974(17) 0.0383(10) -0.0085(11) -0.0008(9) -0.0407(12)
C14 0.0567(11) 0.0750(14) 0.0516(11) -0.0100(10) -0.0012(9) -0.0246(10)
C15 0.0551(11) 0.0571(11) 0.0454(10) -0.0010(8) -0.0071(8) -0.0245(9)
C16 0.0392(9) 0.0470(10) 0.0521(10) 0.0029(8) -0.0061(8) -0.0224(8)
C17 0.0344(8) 0.0473(10) 0.0465(9) -0.0018(8) -0.0050(7) -0.0187(7)
C18 0.0445(10) 0.0474(10) 0.0537(10) -0.0029(8) -0.0008(8) -0.0224(8)
C19 0.0796(16) 0.148(2) 0.0488(12) -0.0161(14) 0.0029(11) -0.0436(16)
C20 0.0439(9) 0.0453(10) 0.0462(9) 0.0050(8) -0.0084(8) -0.0228(8)
C21 0.0349(8) 0.0457(10) 0.0471(9) 0.0007(8) -0.0095(7) -0.0178(7)
C22 0.0374(9) 0.0440(10) 0.0429(9) 0.0005(7) -0.0085(7) -0.0164(7)
C23 0.0393(9) 0.0506(11) 0.0626(11) -0.0040(9) -0.0070(8) -0.0232(8)
C24 0.0399(9) 0.0499(11) 0.0568(11) -0.0034(9) -0.0023(8) -0.0171(8)
C25 0.0497(10) 0.0412(10) 0.0443(9) 0.0011(8) -0.0113(8) -0.0174(8)
C26 0.0778(14) 0.0604(12) 0.0588(12) -0.0147(10) 0.0083(10) -0.0261(11)
C27 0.0458(10) 0.0478(10) 0.0525(10) 0.0054(8) -0.0134(8) -0.0258(8)
C28 0.0354(8) 0.0464(10) 0.0472(9) 0.0033(8) -0.0068(7) -0.0177(7)
Cl1 0.0860(13) 0.1532(11) 0.0474(6) -0.0019(6) 0.0119(8) -0.0499(10)
Cl1' 0.0860(13) 0.1532(11) 0.0474(6) -0.0019(6) 0.0119(8) -0.0499(10)
O1 0.1134(13) 0.0589(10) 0.1018(13) -0.0210(9) -0.0289(11) -0.0251(9)
O2 0.0783(9) 0.0493(8) 0.0663(8) 0.0008(7) -0.0165(7) -0.0241(7)
O3 0.0532(8) 0.0888(10) 0.0691(9) -0.0088(7) 0.0078(6) -0.0447(7)
O4 0.0503(7) 0.0882(10) 0.0445(7) -0.0037(6) -0.0026(6) -0.0301(7)
O5 0.0634(8) 0.0523(8) 0.0690(8) -0.0132(7) -0.0045(7) -0.0240(6)

loop_
_atom_type_symbol
_atom_type_description
_atom_type_scat_dispersion_real
_atom_type_scat_dispersion_imag
_atom_type_scat_source
C C 0.0033 0.0016 'International Tables Vol C Tables 4.2.6.8 and 6.1.1.4'
H H 0.0000 0.0000 'International Tables Vol C Tables 4.2.6.8 and 6.1.1.4'
O O 0.0106 0.0060 'International Tables Vol C Tables 4.2.6.8 and 6.1.1.4'
Cl Cl 0.1484 0.1585 'International Tables Vol C Tables 4.2.6.8 and 6.1.1.4'

loop_
_geom_angle_atom_site_label_1
_geom_angle_atom_site_label_2
_geom_angle_atom_site_label_3
_geom_angle
_geom_angle_site_symmetry_1
_geom_angle_site_symmetry_3
_geom_angle_publ_flag
O1 C1 C2 117.6(2) . . ?
O1 C1 C6 122.53(19) . . ?
C2 C1 C6 119.9(2) . . ?
C3 C2 C1 120.5(2) . . ?
C3 C2 H2 119.8 . . ?
C1 C2 H2 119.8 . . ?
C2 C3 C4 121.0(2) . . ?
C2 C3 H3 119.5 . . ?
C4 C3 H3 119.5 . . ?
C5 C4 C3 119.1(2) . . ?
C5 C4 H4 120.4 . . ?
C3 C4 H4 120.4 . . ?
C4 C5 C6 121.3(2) . . ?
C4 C5 H5 119.3 . . ?
C6 C5 H5 119.3 . . ?
C5 C6 C1 118.19(18) . . ?
C5 C6 C7 122.01(17) . . ?
C1 C6 C7 119.77(18) . . ?
O2 C7 C6 120.95(17) . . ?
O2 C7 C8 118.46(16) . . ?
C6 C7 C8 120.49(16) . . ?
C16 C8 C9 119.48(15) . . ?
C16 C8 C7 116.45(14) . . ?
C9 C8 C7 124.06(14) . . ?
C20 C9 C8 118.21(14) . . ?
C20 C9 C10 118.72(15) . . ?
C8 C9 C10 122.97(15) . . ?
C15 C10 C11 117.84(16) . . ?
C15 C10 C9 121.26(15) . . ?
C11 C10 C9 120.76(16) . . ?
C12 C11 C10 121.28(18) . . ?
C12 C11 H11 119.4 . . ?
C10 C11 H11 119.4 . . ?
C13 C12 C11 119.15(19) . . ?
C13 C12 H12 120.4 . . ?
C11 C12 H12 120.4 . . ?
C12 C13 C14 121.26(17) . . ?
C12 C13 Cl1 119.6(2) . . ?
C14 C13 Cl1 119.1(2) . . ?
C12 C13 Cl1' 105.0(11) . . ?
C14 C13 Cl1' 132.7(10) . . ?
C13 C14 C15 119.16(19) . . ?
C13 C14 H14 120.4 . . ?
C15 C14 H14 120.4 . . ?
C14 C15 C10 121.31(17) . . ?
C14 C15 H15 119.3 . . ?
C10 C15 H15 119.3 . . ?
C17 C16 C8 121.14(15) . . ?
C17 C16 H16 119.4 . . ?
C8 C16 H16 119.4 . . ?
C16 C17 C21 120.32(15) . . ?
C16 C17 C18 118.19(15) . . ?
C21 C17 C18 121.45(15) . . ?
O3 C18 O4 124.03(16) . . ?
O3 C18 C17 125.53(17) . . ?
O4 C18 C17 110.44(14) . . ?
O4 C19 H19A 109.5 . . ?
O4 C19 H19B 109.5 . . ?
H19A C19 H19B 109.5 . . ?
O4 C19 H19C 109.5 . . ?
H19A C19 H19C 109.5 . . ?
H19B C19 H19C 109.5 . . ?
C9 C20 C21 122.98(15) . . ?
C9 C20 H20 118.5 . . ?
C21 C20 H20 118.5 . . ?
C20 C21 C17 117.64(15) . . ?
C20 C21 C22 121.01(14) . . ?
C17 C21 C22 121.35(14) . . ?
C23 C22 C28 117.62(15) . . ?
C23 C22 C21 120.58(15) . . ?
C28 C22 C21 121.79(14) . . ?
C24 C23 C22 121.91(16) . . ?
C24 C23 H23 119.0 . . ?
C22 C23 H23 119.0 . . ?
C23 C24 C25 119.46(15) . . ?
C23 C24 H24 120.3 . . ?
C25 C24 H24 120.3 . . ?
O5 C25 C24 124.61(15) . . ?
O5 C25 C27 115.77(15) . . ?
C24 C25 C27 119.61(16) . . ?
O5 C26 H26A 109.5 . . ?
O5 C26 H26B 109.5 . . ?
H26A C26 H26B 109.5 . . ?
O5 C26 H26C 109.5 . . ?
H26A C26 H26C 109.5 . . ?
H26B C26 H26C 109.5 . . ?
C28 C27 C25 120.28(16) . . ?
C28 C27 H27 119.9 . . ?
C25 C27 H27 119.9 . . ?
C27 C28 C22 121.04(15) . . ?
C27 C28 H28 119.5 . . ?
C22 C28 H28 119.5 . . ?
C1 O1 H1 109.5 . . ?
C18 O4 C19 115.73(15) . . ?
C25 O5 C26 117.19(15) . . ?

loop_
_geom_bond_atom_site_label_1
_geom_bond_atom_site_label_2
_geom_bond_distance
_geom_bond_site_symmetry_2
_geom_bond_publ_flag
C1 O1 1.345(3) . ?
C1 C2 1.389(3) . ?
C1 C6 1.405(3) . ?
C2 C3 1.357(3) . ?
C2 H2 0.9300 . ?
C3 C4 1.391(3) . ?
C3 H3 0.9300 . ?
C4 C5 1.373(3) . ?
C4 H4 0.9300 . ?
C5 C6 1.397(3) . ?
C5 H5 0.9300 . ?
C6 C7 1.468(3) . ?
C7 O2 1.236(2) . ?
C7 C8 1.500(2) . ?
C8 C16 1.393(2) . ?
C8 C9 1.407(2) . ?
C9 C20 1.390(2) . ?
C9 C10 1.489(2) . ?
C10 C15 1.390(2) . ?
C10 C11 1.392(2) . ?
C11 C12 1.384(3) . ?
C11 H11 0.9300 . ?
C12 C13 1.371(3) . ?
C12 H12 0.9300 . ?
C13 C14 1.375(3) . ?
C13 Cl1 1.748(2) . ?
C13 Cl1' 1.784(15) . ?
C14 C15 1.382(2) . ?
C14 H14 0.9300 . ?
C15 H15 0.9300 . ?
C16 C17 1.383(2) . ?
C16 H16 0.9300 . ?
C17 C21 1.406(2) . ?
C17 C18 1.497(2) . ?
C18 O3 1.198(2) . ?
C18 O4 1.339(2) . ?
C19 O4 1.445(2) . ?
C19 H19A 0.9600 . ?
C19 H19B 0.9600 . ?
C19 H19C 0.9600 . ?
C20 C21 1.391(2) . ?
C20 H20 0.9300 . ?
C21 C22 1.480(2) . ?
C22 C23 1.389(2) . ?
C22 C28 1.393(2) . ?
C23 C24 1.379(2) . ?
C23 H23 0.9300 . ?
C24 C25 1.382(2) . ?
C24 H24 0.9300 . ?
C25 O5 1.362(2) . ?
C25 C27 1.389(2) . ?
C26 O5 1.427(2) . ?
C26 H26A 0.9600 . ?
C26 H26B 0.9600 . ?
C26 H26C 0.9600 . ?
C27 C28 1.374(2) . ?
C27 H27 0.9300 . ?
C28 H28 0.9300 . ?
O1 H1 0.8200 . ?

loop_
_geom_hbond_atom_site_label_D
_geom_hbond_atom_site_label_H
_geom_hbond_atom_site_label_A
_geom_hbond_distance_DH
_geom_hbond_distance_HA
_geom_hbond_distance_DA
_geom_hbond_angle_DHA
_geom_hbond_site_symmetry_A
O1 H1 O2 0.82 1.84 2.565(2) 146.0 .
